data_4083806
loop_
_publ_author_name
'Zhang, Fenbao'
'Prokopchuk, Ernest M.'
'Broczkowski, Michael E.'
'Jennings, Michael C.'
'Puddephatt, Richard J.'

_publ_section_title
;
 Hydridodimethylplatinum(IV) Complexes with Bis(pyridine) Ligands:&#x00A0;
 Effect of Chelate Ring Size on Reactivity
;
_journal_issue 7
_journal_name_full Organometallics
_journal_page_first 1583
_journal_paper_doi 10.1021/om050982m
_journal_volume 25
_journal_year 2006
_chemical_formula_sum 'C13 H12 F6 N2 O9 Pt S2'
_chemical_formula_weight 713.46
_chemical_name_systematic
; 
 ? 
;
_space_group_IT_number 19
_symmetry_cell_setting orthorhombic
_symmetry_space_group_name_Hall 'P 2ac 2ab'
_symmetry_space_group_name_H-M 'P 21 21 21'
_atom_sites_solution_hydrogens geom
_atom_sites_solution_primary direct
_atom_sites_solution_secondary difmap
_audit_creation_method SHELXL-97
_cell_angle_alpha 90.00
_cell_angle_beta 90.00
_cell_angle_gamma 90.00
_cell_formula_units_Z 4
_cell_length_a 8.2846(2)
_cell_length_b 14.8183(4)
_cell_length_c 16.5000(4)
_cell_measurement_temperature 150(2)
_cell_volume 2025.60(9)
_computing_cell_refinement 'Nonius DENZO'
_computing_data_collection 'Nonius COLLECT'
_computing_data_reduction 'Nonius DENZO'
_computing_molecular_graphics 'Bruker SHELXTL'
_computing_publication_material 'Bruker SHELXTL'
_computing_structure_refinement 'SHELXL-97 (Sheldrick, 1997)'
_computing_structure_solution 'SHELXS-97 (Sheldrick, 1990)'
_diffrn_ambient_temperature 150(2)
_diffrn_measured_fraction_theta_full 0.999
_diffrn_measured_fraction_theta_max 0.999
_diffrn_measurement_device_type 'Nonius Kappa-CCD'
_diffrn_measurement_method 'phi/omega scans'
_diffrn_radiation_monochromator graphite
_diffrn_radiation_source 'fine-focus sealed tube'
_diffrn_radiation_type MoK\a
_diffrn_radiation_wavelength 0.71073
_diffrn_reflns_av_R_equivalents 0.083
_diffrn_reflns_av_sigmaI/netI 0.0406
_diffrn_reflns_limit_h_max 10
_diffrn_reflns_limit_h_min -10
_diffrn_reflns_limit_k_max 19
_diffrn_reflns_limit_k_min -19
_diffrn_reflns_limit_l_max 21
_diffrn_reflns_limit_l_min -21
_diffrn_reflns_number 18763
_diffrn_reflns_theta_full 27.48
_diffrn_reflns_theta_max 27.48
_diffrn_reflns_theta_min 2.75
_exptl_absorpt_coefficient_mu 7.240
_exptl_absorpt_correction_T_max 0.2648
_exptl_absorpt_correction_T_min 0.2200
_exptl_absorpt_correction_type integration
_exptl_crystal_colour colourless
_exptl_crystal_density_diffrn 2.339
_exptl_crystal_density_method 'not measured'
_exptl_crystal_description block
_exptl_crystal_F_000 1360
_exptl_crystal_size_max 0.30
_exptl_crystal_size_mid 0.30
_exptl_crystal_size_min 0.25
_refine_diff_density_max 1.354
_refine_diff_density_min -1.137
_refine_diff_density_rms 0.162
_refine_ls_abs_structure_details 'Flack H D (1983), Acta Cryst. A39, 876-881'
_refine_ls_abs_structure_Flack 0.007(8)
_refine_ls_extinction_method none
_refine_ls_goodness_of_fit_ref 1.083
_refine_ls_hydrogen_treatment mixed
_refine_ls_matrix_type full
_refine_ls_number_parameters 310
_refine_ls_number_reflns 4616
_refine_ls_number_restraints 4
_refine_ls_restrained_S_all 1.082
_refine_ls_R_factor_all 0.0397
_refine_ls_R_factor_gt 0.0333
_refine_ls_shift/su_max 0.001
_refine_ls_shift/su_mean 0.000
_refine_ls_structure_factor_coef Fsqd
_refine_ls_weighting_details 'calc w=1/[\s^2^(Fo^2^)+(0.0309P)^2^+8.1992P] where P=(Fo^2^+2Fc^2^)/3'
_refine_ls_weighting_scheme calc
_refine_ls_wR_factor_gt 0.0726
_refine_ls_wR_factor_ref 0.0750
_reflns_number_gt 4264
_reflns_number_total 4616
_reflns_threshold_expression >2sigma(I)
_cod_data_source_file om050982msi20051115_114331.cif
_cod_data_source_block complex_10
_cod_depositor_comments
;
The following automatic conversions were performed:

'_symmetry_cell_setting' value 'Orthorhombic' changed to
'orthorhombic' according to
/usr/data/users/saulius/automatic-downloads/retrospective/ACS/lib/dictionaries/cif_core.dic
dictionary named 'cif_core.dic' version 2.4.2 from 2011-04-26.

Automatic conversion script
Id: cif_fix_values 2281 2013-09-26 08:29:07Z andrius 
;
_cod_original_sg_symbol_H-M P2(1)2(1)2(1)
_cod_database_code 4083806

loop_
_symmetry_equiv_pos_as_xyz
'x, y, z'
'-x+1/2, -y, z+1/2'
'-x, y+1/2, -z+1/2'
'x+1/2, -y+1/2, -z'

loop_
_atom_site_label
_atom_site_type_symbol
_atom_site_fract_x
_atom_site_fract_y
_atom_site_fract_z
_atom_site_U_iso_or_equiv
_atom_site_adp_type
_atom_site_occupancy
_atom_site_symmetry_multiplicity
_atom_site_calc_flag
_atom_site_refinement_flags
Pt Pt -0.35442(3) 0.349126(16) 1.804466(14) 0.01805(7) Uani 1 1 d .
N11 N -0.2909(7) 0.2419(4) 1.8701(3) 0.0208(12) Uani 1 1 d .
C12 C -0.1364(11) 0.2255(5) 1.8844(4) 0.0255(15) Uani 1 1 d .
H12A H -0.0566 0.2616 1.8587 0.031 Uiso 1 1 calc R
C13 C -0.0884(9) 0.1563(5) 1.9366(4) 0.0268(15) Uani 1 1 d .
H13A H 0.0228 0.1429 1.9439 0.032 Uiso 1 1 calc R
C14 C -0.2040(10) 0.1082(5) 1.9768(5) 0.0291(18) Uani 1 1 d .
H14A H -0.1740 0.0624 2.0141 0.035 Uiso 1 1 calc R
C15 C -0.3658(11) 0.1271(4) 1.9627(4) 0.0260(15) Uani 1 1 d .
H15A H -0.4473 0.0949 1.9911 0.031 Uiso 1 1 calc R
C16 C -0.4077(9) 0.1929(4) 1.9070(4) 0.0220(15) Uani 1 1 d .
C17 C -0.5802(10) 0.2078(5) 1.8838(4) 0.0207(15) Uani 1 1 d .
O18 O -0.6876(6) 0.1947(4) 1.9321(3) 0.0282(12) Uani 1 1 d .
C19 C -0.6219(8) 0.2233(4) 1.7957(4) 0.0191(13) Uani 1 1 d .
C20 C -0.7499(9) 0.1777(5) 1.7616(5) 0.0246(16) Uani 1 1 d .
H20A H -0.8152 0.1394 1.7941 0.030 Uiso 1 1 calc R
C21 C -0.7827(9) 0.1878(5) 1.6803(4) 0.0260(16) Uani 1 1 d .
H21A H -0.8707 0.1569 1.6559 0.031 Uiso 1 1 calc R
C22 C -0.6849(9) 0.2439(5) 1.6352(4) 0.0264(17) Uani 1 1 d .
H22A H -0.7049 0.2522 1.5790 0.032 Uiso 1 1 calc R
C23 C -0.5583(9) 0.2877(5) 1.6720(4) 0.0229(15) Uani 1 1 d .
H23A H -0.4915 0.3263 1.6405 0.027 Uiso 1 1 calc R
N24 N -0.5268(7) 0.2776(4) 1.7503(4) 0.0199(12) Uani 1 1 d .
O25 O -0.4089(6) 0.4638(3) 1.7422(3) 0.0240(11) Uani 1 1 d D
H25A H -0.493(7) 0.496(5) 1.744(5) 0.036 Uiso 1 1 d D
H25B H -0.356(9) 0.473(5) 1.699(3) 0.036 Uiso 1 1 d D
O26 O -0.1822(6) 0.4231(3) 1.8632(3) 0.0227(11) Uani 1 1 d D
H26A H -0.121(8) 0.445(5) 1.828(4) 0.034 Uiso 1 1 d D
H26B H -0.211(10) 0.464(4) 1.895(4) 0.034 Uiso 1 1 d D
O31 O -0.3354(7) 0.3715(4) 1.5297(3) 0.0363(13) Uani 1 1 d .
O32 O -0.2518(7) 0.4994(4) 1.6098(3) 0.0307(12) Uani 1 1 d .
O33 O -0.1565(8) 0.4840(4) 1.4722(3) 0.0329(12) Uani 1 1 d .
S34 S -0.2165(2) 0.43884(13) 1.54364(11) 0.0249(4) Uani 1 1 d .
C35 C -0.0422(10) 0.3764(5) 1.5808(4) 0.0259(16) Uani 1 1 d .
F36 F -0.0049(6) 0.3083(3) 1.5313(3) 0.0425(13) Uani 1 1 d .
F37 F 0.0884(6) 0.4282(3) 1.5868(3) 0.0388(11) Uani 1 1 d .
F38 F -0.0720(6) 0.3424(3) 1.6533(2) 0.0376(11) Uani 1 1 d .
O41 O -0.7089(7) 0.5175(4) 1.7199(3) 0.0359(14) Uani 1 1 d .
O42 O -0.7844(7) 0.4173(4) 1.8300(3) 0.0356(14) Uani 1 1 d .
O43 O -0.9844(6) 0.5164(4) 1.7678(3) 0.0282(12) Uani 1 1 d .
S44 S -0.8165(2) 0.49967(12) 1.78667(10) 0.0229(4) Uani 1 1 d .
C45 C -0.7648(10) 0.5892(5) 1.8572(5) 0.0276(17) Uani 1 1 d .
F46 F -0.7913(6) 0.6699(3) 1.8246(3) 0.0467(14) Uani 1 1 d .
F47 F -0.6135(6) 0.5833(4) 1.8799(3) 0.0480(14) Uani 1 1 d .
F48 F -0.8570(7) 0.5843(3) 1.9237(3) 0.0462(12) Uani 1 1 d .

loop_
_atom_site_aniso_label
_atom_site_aniso_U_11
_atom_site_aniso_U_22
_atom_site_aniso_U_33
_atom_site_aniso_U_23
_atom_site_aniso_U_13
_atom_site_aniso_U_12
Pt 0.01833(12) 0.01584(11) 0.01999(11) -0.00036(10) 0.00247(11) -0.00144(11)
N11 0.023(3) 0.018(3) 0.021(3) -0.002(2) -0.002(2) 0.001(2)
C12 0.027(4) 0.023(3) 0.026(3) -0.002(3) 0.006(4) -0.003(4)
C13 0.032(4) 0.026(4) 0.022(3) -0.002(3) -0.003(3) 0.007(4)
C14 0.039(5) 0.021(4) 0.028(4) 0.000(3) 0.006(3) 0.005(3)
C15 0.032(4) 0.022(3) 0.024(3) -0.002(3) 0.003(3) -0.003(3)
C16 0.032(4) 0.012(3) 0.022(3) 0.000(3) 0.003(3) -0.005(3)
C17 0.026(4) 0.014(3) 0.022(3) -0.003(3) 0.003(3) -0.003(3)
O18 0.029(3) 0.028(3) 0.028(3) -0.002(2) 0.009(2) -0.005(2)
C19 0.014(3) 0.020(3) 0.023(3) -0.004(3) 0.009(3) -0.002(2)
C20 0.025(4) 0.019(3) 0.030(4) -0.002(3) 0.000(3) -0.005(3)
C21 0.019(4) 0.025(3) 0.034(4) -0.004(3) -0.009(3) -0.004(3)
C22 0.028(5) 0.029(4) 0.022(3) -0.005(3) 0.001(3) 0.008(3)
C23 0.021(4) 0.025(4) 0.023(3) -0.001(3) 0.004(3) -0.001(3)
N24 0.016(3) 0.022(3) 0.022(3) -0.002(2) -0.001(2) 0.001(2)
O25 0.027(3) 0.015(2) 0.029(3) 0.006(2) 0.007(2) 0.004(2)
O26 0.020(3) 0.024(3) 0.024(3) -0.005(2) 0.000(2) -0.009(2)
O31 0.027(3) 0.046(3) 0.036(3) -0.003(2) 0.003(3) -0.006(3)
O32 0.038(3) 0.025(3) 0.029(3) 0.000(2) 0.010(2) 0.008(2)
O33 0.032(3) 0.043(3) 0.023(2) 0.011(2) 0.008(3) 0.003(3)
S34 0.0264(10) 0.0272(9) 0.0212(8) 0.0041(7) 0.0034(7) 0.0028(8)
C35 0.033(4) 0.020(3) 0.025(3) 0.004(3) 0.002(3) 0.009(3)
F36 0.048(3) 0.035(3) 0.045(3) -0.013(2) -0.007(2) 0.016(2)
F37 0.036(3) 0.035(3) 0.045(3) 0.003(2) -0.007(2) -0.008(2)
F38 0.051(3) 0.033(2) 0.028(2) 0.012(2) 0.001(2) 0.005(3)
O41 0.025(3) 0.055(4) 0.028(3) 0.005(3) 0.007(2) 0.003(3)
O42 0.039(3) 0.025(3) 0.042(3) 0.009(2) 0.001(3) 0.007(2)
O43 0.022(3) 0.031(3) 0.032(3) 0.000(2) -0.003(2) 0.000(2)
S44 0.0219(10) 0.0226(8) 0.0243(9) 0.0031(7) 0.0001(6) 0.0030(7)
C45 0.024(4) 0.026(4) 0.033(4) 0.001(3) -0.003(3) 0.003(3)
F46 0.049(3) 0.023(2) 0.069(4) 0.005(2) -0.006(3) -0.002(2)
F47 0.030(3) 0.053(3) 0.062(3) -0.010(3) -0.015(2) 0.002(2)
F48 0.052(3) 0.053(3) 0.033(2) -0.009(2) 0.005(3) 0.005(3)

loop_
_atom_type_symbol
_atom_type_description
_atom_type_scat_dispersion_real
_atom_type_scat_dispersion_imag
_atom_type_scat_source
C C 0.0033 0.0016 'International Tables Vol C Tables 4.2.6.8 and 6.1.1.4'
H H 0.0000 0.0000 'International Tables Vol C Tables 4.2.6.8 and 6.1.1.4'
N N 0.0061 0.0033 'International Tables Vol C Tables 4.2.6.8 and 6.1.1.4'
O O 0.0106 0.0060 'International Tables Vol C Tables 4.2.6.8 and 6.1.1.4'
F F 0.0171 0.0103 'International Tables Vol C Tables 4.2.6.8 and 6.1.1.4'
S S 0.1246 0.1234 'International Tables Vol C Tables 4.2.6.8 and 6.1.1.4'
Pt Pt -1.7033 8.3905 'International Tables Vol C Tables 4.2.6.8 and 6.1.1.4'

loop_
_geom_angle_atom_site_label_1
_geom_angle_atom_site_label_2
_geom_angle_atom_site_label_3
_geom_angle
N24 Pt N11 90.5(2)
N24 Pt O25 93.4(2)
N11 Pt O25 176.1(2)
N24 Pt O26 178.2(2)
N11 Pt O26 89.2(2)
O25 Pt O26 86.9(2)
C12 N11 C16 120.8(6)
C12 N11 Pt 119.9(5)
C16 N11 Pt 118.8(5)
N11 C12 C13 121.3(7)
C14 C13 C12 118.9(7)
C13 C14 C15 119.4(7)
C16 C15 C14 119.7(7)
N11 C16 C15 119.8(7)
N11 C16 C17 119.3(6)
C15 C16 C17 120.9(7)
O18 C17 C16 120.6(6)
O18 C17 C19 119.4(7)
C16 C17 C19 119.1(6)
N24 C19 C20 121.0(6)
N24 C19 C17 119.3(6)
C20 C19 C17 119.5(6)
C21 C20 C19 119.7(7)
C20 C21 C22 118.4(7)
C23 C22 C21 119.7(7)
N24 C23 C22 121.7(7)
C23 N24 C19 119.5(6)
C23 N24 Pt 121.2(5)
C19 N24 Pt 119.1(5)
O31 S34 O32 114.7(3)
O31 S34 O33 115.6(3)
O32 S34 O33 113.6(3)
O31 S34 C35 104.3(4)
O32 S34 C35 102.8(3)
O33 S34 C35 103.7(4)
F38 C35 F37 107.7(6)
F38 C35 F36 108.1(6)
F37 C35 F36 107.0(6)
F38 C35 S34 110.5(5)
F37 C35 S34 112.1(5)
F36 C35 S34 111.2(5)
O42 S44 O41 114.8(4)
O42 S44 O43 115.5(4)
O41 S44 O43 113.5(3)
O42 S44 C45 104.9(4)
O41 S44 C45 102.1(4)
O43 S44 C45 103.9(3)
F47 C45 F46 109.5(7)
F47 C45 F48 107.9(7)
F46 C45 F48 106.6(6)
F47 C45 S44 111.1(6)
F46 C45 S44 111.0(5)
F48 C45 S44 110.5(6)

loop_
_geom_bond_atom_site_label_1
_geom_bond_atom_site_label_2
_geom_bond_distance
Pt N24 1.990(6)
Pt N11 1.994(6)
Pt O25 2.036(5)
Pt O26 2.043(5)
N11 C12 1.324(11)
N11 C16 1.355(9)
C12 C13 1.397(10)
C13 C14 1.366(11)
C14 C15 1.388(12)
C15 C16 1.385(10)
C16 C17 1.495(11)
C17 O18 1.211(9)
C17 C19 1.512(10)
C19 N24 1.351(9)
C19 C20 1.378(10)
C20 C21 1.377(10)
C21 C22 1.379(11)
C22 C23 1.376(11)
C23 N24 1.327(9)
O31 S34 1.421(6)
O32 S34 1.443(5)
O33 S34 1.444(5)
S34 C35 1.821(8)
C35 F38 1.321(8)
C35 F37 1.330(9)
C35 F36 1.334(8)
O41 S44 1.441(5)
O42 S44 1.439(5)
O43 S44 1.447(6)
S44 C45 1.816(8)
C45 F47 1.311(10)
C45 F46 1.329(9)
C45 F48 1.339(9)

loop_
_geom_hbond_atom_site_label_D
_geom_hbond_atom_site_label_H
_geom_hbond_atom_site_label_A
_geom_hbond_distance_DH
_geom_hbond_distance_HA
_geom_hbond_distance_DA
_geom_hbond_angle_DHA
_geom_hbond_site_symmetry_A
O25 H25A O41 0.84(2) 1.86(5) 2.636(8) 152(9) .
O25 H25B O32 0.84(2) 1.75(2) 2.596(7) 176(8) .
O26 H26A O43 0.84(2) 1.83(3) 2.660(7) 166(8) 1_655
O26 H26B O33 0.84(2) 1.85(4) 2.631(7) 154(8) 2_465
